data_4023819
loop_
_publ_author_name
'Maki Ohashi'
'Keisuke Nakatani'
'Hajime Maeda'
'Kazuhiko Mizuno'

_publ_contact_author_address
;Department of Applied Chemistry, 
Graduate School of Engineering, 
Osaka Prefecture University, 
1-1 Gakuen-cho, Naka-ku, Sakai, Osaka 599-8531, 
JAPAN
;
_publ_contact_author_email mizuno@chem.osakafu-u.ac.jp
_publ_contact_author_fax 81(72)2549289
_publ_contact_author_name 'Professor Kazuhiko Mizuno'
_publ_contact_author_phone 81(72)2549289
_publ_section_title
;
 Photoinduced Tandem Three-Component Coupling of
 Propanedinitrile, 2,5-Dimethylhexa-2,4-diene, and Cyanoarenes
;
_journal_name_full 'Journal of Organic Chemistry'
_journal_page_first 8348
_journal_page_last 8351
_journal_paper_doi 10.1021/jo801624q
_journal_volume 73
_journal_year 2008
_chemical_formula_moiety 'C20 H17 N5'
_chemical_formula_sum 'C20 H17 N5'
_chemical_formula_weight 327.39
_chemical_name_systematic 2-[trans-4-(2,4,5-tricyanophenyl)-1,1,4-trimethylpent-2-enyl]propanedinitrile
_space_group_IT_number 2
_symmetry_cell_setting triclinic
_symmetry_Int_Tables_number 2
_symmetry_space_group_name_Hall '-P 1'
_symmetry_space_group_name_H-M 'P -1'
_audit_creation_date 2007-08-23
_audit_creation_method 'by CrystalStructure 3.8'
_cell_angle_alpha 98.94(4)
_cell_angle_beta 100.46(4)
_cell_angle_gamma 94.32(3)
_cell_formula_units_Z 2
_cell_length_a 7.923(6)
_cell_length_b 8.614(7)
_cell_length_c 13.870(15)
_cell_measurement_reflns_used 3178
_cell_measurement_temperature 296.1
_cell_measurement_theta_max 27.5
_cell_measurement_theta_min 3.0
_cell_volume 914.3(14)
_computing_cell_refinement PROCESS-AUTO
_computing_data_collection PROCESS-AUTO
_computing_data_reduction CrystalStructure
_computing_publication_material 'CrystalStructure 3.8'
_computing_structure_refinement CRYSTALS
_computing_structure_solution SHELXS97
_diffrn_detector_area_resol_mean 10.00
_diffrn_measured_fraction_theta_full 0.979
_diffrn_measured_fraction_theta_max 0.979
_diffrn_measurement_device_type 'Rigaku RAXIS-RAPID'
_diffrn_measurement_method \w
_diffrn_radiation_probe x-ray
_diffrn_radiation_type 'Mo K\a'
_diffrn_radiation_wavelength 0.71075
_diffrn_reflns_av_R_equivalents 0.104
_diffrn_reflns_limit_h_max 10
_diffrn_reflns_limit_h_min 0
_diffrn_reflns_limit_k_max 11
_diffrn_reflns_limit_k_min -11
_diffrn_reflns_limit_l_max 17
_diffrn_reflns_limit_l_min -17
_diffrn_reflns_number 4101
_diffrn_reflns_theta_full 27.47
_diffrn_reflns_theta_max 27.47
_diffrn_source 'sealed X-ray tube'
_diffrn_source_type 'Rigaku RAXIS-RAPID'
_exptl_absorpt_coefficient_mu 0.074
_exptl_absorpt_correction_type none
_exptl_crystal_colour colorless
_exptl_crystal_density_diffrn 1.189
_exptl_crystal_density_method 'not measured'
_exptl_crystal_description block
_exptl_crystal_F_000 344.00
_exptl_crystal_size_max 0.50
_exptl_crystal_size_mid 0.30
_exptl_crystal_size_min 0.30
_refine_diff_density_max 0.41
_refine_diff_density_min -0.36
_refine_ls_extinction_method none
_refine_ls_goodness_of_fit_ref 1.227
_refine_ls_hydrogen_treatment refall
_refine_ls_number_parameters 243
_refine_ls_number_reflns 2173
_refine_ls_R_factor_gt 0.1031
_refine_ls_shift/su_max 0.0000
_refine_ls_structure_factor_coef F
_refine_ls_weighting_details
;
    Chebychev polynomial with 3 parameters (Carruthers & Watkin, 1979)
    9.5853    -0.9938    6.0419
;
_refine_ls_weighting_scheme calc
_refine_ls_wR_factor_ref 0.1023
_reflns_number_gt 2141
_reflns_number_total 4101
_reflns_threshold_expression F^2^>2.0\s(F^2^)
_cod_data_source_file jo801624q_si_002.cif
_cod_data_source_block '_ohashi6-2'
_cod_database_code 4023819

loop_
_symmetry_equiv_pos_site_id
_symmetry_equiv_pos_as_xyz
1 +X,+Y,+Z
2 -X,-Y,-Z

loop_
_atom_site_label
_atom_site_type_symbol
_atom_site_fract_x
_atom_site_fract_y
_atom_site_fract_z
_atom_site_U_iso_or_equiv
_atom_site_adp_type
_atom_site_occupancy
_atom_site_symmetry_multiplicity
_atom_site_calc_flag
_atom_site_refinement_flags
_atom_site_disorder_assembly
_atom_site_disorder_group
N(1) N 1.0430(7) 0.6786(7) 0.4862(5) 0.094(2) Uani 1.00 1 d . . .
N(2) N 1.2345(9) 1.0953(8) 0.6810(4) 0.126(2) Uani 1.00 1 d . . .
N(3) N 1.0274(5) 0.4910(6) 0.8141(3) 0.0775(16) Uani 1.00 1 d . . .
N(4) N 0.6396(6) 0.1331(6) 1.1249(3) 0.0787(17) Uani 1.00 1 d . . .
N(5) N 0.1763(5) 0.2242(6) 0.9905(3) 0.0676(14) Uani 1.00 1 d . . .
C(1) C 1.0399(6) 0.7454(6) 0.5632(4) 0.0603(17) Uani 1.00 1 d . . .
C(2) C 1.1473(8) 0.9807(8) 0.6747(4) 0.082(2) Uani 1.00 1 d . . .
C(3) C 1.0352(6) 0.8331(5) 0.6613(3) 0.0558(14) Uani 1.00 1 d . . .
C(4) C 0.8495(6) 0.8600(5) 0.6754(3) 0.0525(14) Uani 1.00 1 d . . .
C(5) C 0.7620(8) 0.9443(7) 0.5927(5) 0.080(2) Uani 1.00 1 d . . .
C(6) C 0.8577(10) 0.9580(7) 0.7781(4) 0.096(2) Uani 1.00 1 d . . .
C(7) C 0.7509(5) 0.6976(5) 0.6638(3) 0.0427(12) Uani 1.00 1 d . . .
C(8) C 0.6603(5) 0.6472(5) 0.7232(3) 0.0415(11) Uani 1.00 1 d . . .
C(9) C 0.5524(5) 0.4888(5) 0.7065(3) 0.0380(11) Uani 1.00 1 d . . .
C(10) C 0.6006(6) 0.3640(5) 0.6272(3) 0.0479(13) Uani 1.00 1 d . . .
C(11) C 0.3643(5) 0.5187(6) 0.6716(3) 0.0576(15) Uani 1.00 1 d . . .
C(12) C 0.4320(5) 0.3745(4) 0.8420(2) 0.0359(10) Uani 1.00 1 d . . .
C(13) C 0.5738(4) 0.4210(4) 0.8037(2) 0.0344(10) Uani 1.00 1 d . . .
C(14) C 0.7367(5) 0.3967(5) 0.8564(3) 0.0400(11) Uani 1.00 1 d . . .
C(15) C 0.7551(5) 0.3245(5) 0.9382(3) 0.0470(12) Uani 1.00 1 d . . .
C(16) C 0.8969(5) 0.4497(6) 0.8277(3) 0.0522(14) Uani 1.00 1 d . . .
C(17) C 0.4481(5) 0.3012(4) 0.9242(2) 0.0367(10) Uani 1.00 1 d . . .
C(18) C 0.6109(5) 0.2742(5) 0.9732(2) 0.0373(11) Uani 1.00 1 d . . .
C(19) C 0.6271(6) 0.1946(6) 1.0585(3) 0.0513(14) Uani 1.00 1 d . . .
C(20) C 0.2962(5) 0.2563(5) 0.9617(3) 0.0448(12) Uani 1.00 1 d . . .
H(1) H 1.0833 0.7737 0.7098 0.066 Uiso 1.00 1 c R . .
H(2) H 0.7834 1.0554 0.6144 0.102 Uiso 1.00 1 c R . .
H(3) H 0.6411 0.9139 0.5782 0.102 Uiso 1.00 1 c R . .
H(4) H 0.8081 0.9161 0.5345 0.102 Uiso 1.00 1 c R . .
H(5) H 0.8522 0.8892 0.8250 0.115 Uiso 1.00 1 c R . .
H(6) H 0.7637 1.0204 0.7765 0.115 Uiso 1.00 1 c R . .
H(7) H 0.9633 1.0250 0.7968 0.115 Uiso 1.00 1 c R . .
H(8) H 0.7573 0.6241 0.6063 0.052 Uiso 1.00 1 c R . .
H(9) H 0.6613 0.7167 0.7837 0.051 Uiso 1.00 1 c R . .
H(10) H 0.5342 0.3696 0.5637 0.058 Uiso 1.00 1 c R . .
H(11) H 0.5778 0.2619 0.6427 0.058 Uiso 1.00 1 c R . .
H(12) H 0.7199 0.3834 0.6261 0.058 Uiso 1.00 1 c R . .
H(13) H 0.3116 0.5428 0.7276 0.072 Uiso 1.00 1 c R . .
H(14) H 0.3035 0.4266 0.6291 0.072 Uiso 1.00 1 c R . .
H(15) H 0.3613 0.6049 0.6362 0.072 Uiso 1.00 1 c R . .
H(16) H 0.3205 0.3930 0.8103 0.044 Uiso 1.00 1 c R . .
H(17) H 0.8667 0.3076 0.9708 0.056 Uiso 1.00 1 c R . .

loop_
_atom_site_aniso_label
_atom_site_aniso_U_11
_atom_site_aniso_U_22
_atom_site_aniso_U_33
_atom_site_aniso_U_12
_atom_site_aniso_U_13
_atom_site_aniso_U_23
N(1) 0.091(4) 0.102(4) 0.097(4) 0.012(3) 0.043(3) 0.017(3)
N(2) 0.141(5) 0.126(5) 0.088(4) -0.083(4) -0.013(3) 0.037(3)
N(3) 0.031(2) 0.121(4) 0.093(3) 0.004(2) 0.020(2) 0.049(3)
N(4) 0.100(3) 0.093(3) 0.055(2) 0.023(3) 0.016(2) 0.041(2)
N(5) 0.051(2) 0.097(3) 0.066(2) 0.003(2) 0.024(2) 0.034(2)
C(1) 0.046(2) 0.068(3) 0.073(3) -0.002(2) 0.019(2) 0.028(3)
C(2) 0.086(4) 0.091(4) 0.063(3) -0.029(3) -0.008(3) 0.038(3)
C(3) 0.051(2) 0.057(2) 0.058(2) -0.015(2) -0.002(2) 0.030(2)
C(4) 0.071(3) 0.039(2) 0.050(2) -0.000(2) 0.017(2) 0.012(2)
C(5) 0.076(4) 0.065(3) 0.113(4) 0.015(3) 0.028(3) 0.048(3)
C(6) 0.154(6) 0.054(3) 0.080(4) -0.022(3) 0.049(4) -0.007(3)
C(7) 0.050(2) 0.041(2) 0.038(2) -0.0010(19) 0.0129(19) 0.0086(18)
C(8) 0.048(2) 0.040(2) 0.040(2) 0.0056(19) 0.0139(18) 0.0113(18)
C(9) 0.034(2) 0.049(2) 0.037(2) 0.0067(18) 0.0130(16) 0.0169(18)
C(10) 0.053(2) 0.051(2) 0.041(2) -0.002(2) 0.017(2) 0.0085(19)
C(11) 0.045(2) 0.090(3) 0.045(2) 0.010(2) 0.005(2) 0.036(2)
C(12) 0.0293(19) 0.048(2) 0.032(2) 0.0042(17) 0.0048(15) 0.0137(18)
C(13) 0.030(2) 0.037(2) 0.037(2) 0.0027(16) 0.0089(16) 0.0072(17)
C(14) 0.029(2) 0.051(2) 0.043(2) 0.0065(18) 0.0102(17) 0.0101(19)
C(15) 0.034(2) 0.064(2) 0.042(2) 0.011(2) 0.0015(18) 0.012(2)
C(16) 0.028(2) 0.074(3) 0.058(2) 0.009(2) 0.009(2) 0.022(2)
C(17) 0.033(2) 0.040(2) 0.038(2) -0.0042(17) 0.0119(16) 0.0058(17)
C(18) 0.035(2) 0.043(2) 0.034(2) 0.0025(18) 0.0059(17) 0.0085(17)
C(19) 0.049(2) 0.061(3) 0.048(2) 0.009(2) 0.011(2) 0.017(2)
C(20) 0.042(2) 0.058(2) 0.040(2) 0.003(2) 0.0125(19) 0.021(2)

loop_
_atom_type_symbol
_atom_type_description
_atom_type_scat_dispersion_real
_atom_type_scat_dispersion_imag
_atom_type_scat_source
C C 0.003 0.002
;
International Tables for Crystallography
(1992, Vol. C, Tables 4.2.6.8 and 6.1.1.4)
;
H H 0.000 0.000
;
International Tables for Crystallography
(1992, Vol. C, Table 6.1.1.4)
;
N N 0.006 0.003
;
International Tables for Crystallography
(1992, Vol. C, Tables 4.2.6.8 and 6.1.1.4)
;

loop_
_geom_angle_atom_site_label_1
_geom_angle_atom_site_label_2
_geom_angle_atom_site_label_3
_geom_angle
_geom_angle_publ_flag
_geom_angle_site_symmetry_1
_geom_angle_site_symmetry_2
_geom_angle_site_symmetry_3
N(1) C(1) C(3) 179.2(7) yes . . .
N(2) C(2) C(3) 177.2(6) yes . . .
C(1) C(3) C(2) 107.0(4) yes . . .
C(1) C(3) C(4) 112.7(3) yes . . .
C(2) C(3) C(4) 112.8(4) yes . . .
C(3) C(4) C(5) 109.5(4) yes . . .
C(3) C(4) C(6) 109.1(4) yes . . .
C(3) C(4) C(7) 107.0(3) yes . . .
C(5) C(4) C(6) 111.0(4) yes . . .
C(5) C(4) C(7) 108.3(3) yes . . .
C(6) C(4) C(7) 111.9(4) yes . . .
C(4) C(7) C(8) 127.8(3) yes . . .
C(7) C(8) C(9) 126.7(3) yes . . .
C(8) C(9) C(10) 113.8(3) yes . . .
C(8) C(9) C(11) 106.7(3) yes . . .
C(8) C(9) C(13) 110.0(3) yes . . .
C(10) C(9) C(11) 108.4(3) yes . . .
C(10) C(9) C(13) 107.1(3) yes . . .
C(11) C(9) C(13) 110.9(3) yes . . .
C(13) C(12) C(17) 122.0(3) yes . . .
C(9) C(13) C(12) 121.3(3) yes . . .
C(9) C(13) C(14) 122.3(3) yes . . .
C(12) C(13) C(14) 116.4(3) yes . . .
C(13) C(14) C(15) 122.4(4) yes . . .
C(13) C(14) C(16) 121.9(4) yes . . .
C(15) C(14) C(16) 115.8(3) yes . . .
C(14) C(15) C(18) 120.1(3) yes . . .
N(3) C(16) C(14) 173.8(5) yes . . .
C(12) C(17) C(18) 120.3(3) yes . . .
C(12) C(17) C(20) 119.8(3) yes . . .
C(18) C(17) C(20) 119.9(3) yes . . .
C(15) C(18) C(17) 118.7(4) yes . . .
C(15) C(18) C(19) 121.0(3) yes . . .
C(17) C(18) C(19) 120.2(4) yes . . .
N(4) C(19) C(18) 179.9(5) yes . . .
N(5) C(20) C(17) 178.5(5) yes . . .
C(1) C(3) H(1) 108.1 no . . .
C(2) C(3) H(1) 108.0 no . . .
C(4) C(3) H(1) 107.9 no . . .
C(4) C(5) H(2) 109.3 no . . .
C(4) C(5) H(3) 109.8 no . . .
C(4) C(5) H(4) 109.3 no . . .
H(2) C(5) H(3) 109.5 no . . .
H(2) C(5) H(4) 109.5 no . . .
H(3) C(5) H(4) 109.5 no . . .
C(4) C(6) H(5) 109.3 no . . .
C(4) C(6) H(6) 110.0 no . . .
C(4) C(6) H(7) 109.1 no . . .
H(5) C(6) H(6) 109.5 no . . .
H(5) C(6) H(7) 109.5 no . . .
H(6) C(6) H(7) 109.5 no . . .
C(4) C(7) H(8) 116.3 no . . .
C(8) C(7) H(8) 115.9 no . . .
C(7) C(8) H(9) 116.4 no . . .
C(9) C(8) H(9) 116.8 no . . .
C(9) C(10) H(10) 109.5 no . . .
C(9) C(10) H(11) 109.4 no . . .
C(9) C(10) H(12) 109.4 no . . .
H(10) C(10) H(11) 109.5 no . . .
H(10) C(10) H(12) 109.5 no . . .
H(11) C(10) H(12) 109.5 no . . .
C(9) C(11) H(13) 109.6 no . . .
C(9) C(11) H(14) 109.3 no . . .
C(9) C(11) H(15) 109.5 no . . .
H(13) C(11) H(14) 109.5 no . . .
H(13) C(11) H(15) 109.5 no . . .
H(14) C(11) H(15) 109.5 no . . .
C(13) C(12) H(16) 118.9 no . . .
C(17) C(12) H(16) 119.1 no . . .
C(14) C(15) H(17) 120.1 no . . .
C(18) C(15) H(17) 119.8 no . . .

loop_
_geom_bond_atom_site_label_1
_geom_bond_atom_site_label_2
_geom_bond_distance
_geom_bond_publ_flag
_geom_bond_site_symmetry_1
_geom_bond_site_symmetry_2
N(1) C(1) 1.137(9) yes . .
N(2) C(2) 1.143(9) yes . .
N(3) C(16) 1.126(6) yes . .
N(4) C(19) 1.125(7) yes . .
N(5) C(20) 1.127(6) yes . .
C(1) C(3) 1.458(7) yes . .
C(2) C(3) 1.462(8) yes . .
C(3) C(4) 1.548(7) yes . .
C(4) C(5) 1.540(8) yes . .
C(4) C(6) 1.527(7) yes . .
C(4) C(7) 1.521(6) yes . .
C(7) C(8) 1.289(6) yes . .
C(8) C(9) 1.516(5) yes . .
C(9) C(10) 1.536(6) yes . .
C(9) C(11) 1.535(6) yes . .
C(9) C(13) 1.538(6) yes . .
C(12) C(13) 1.385(5) yes . .
C(13) C(14) 1.411(5) yes . .
C(14) C(15) 1.366(6) yes . .
C(14) C(16) 1.460(6) yes . .
C(17) C(18) 1.398(5) yes . .
C(17) C(20) 1.445(6) yes . .
C(18) C(19) 1.448(6) yes . .
C(3) H(1) 0.950 no . .
C(5) H(2) 0.950 no . .
C(5) H(3) 0.950 no . .
C(5) H(4) 0.950 no . .
C(6) H(5) 0.950 no . .
C(6) H(6) 0.950 no . .
C(6) H(7) 0.950 no . .
C(7) H(8) 0.950 no . .
C(8) H(9) 0.950 no . .
C(10) H(10) 0.950 no . .
C(10) H(11) 0.950 no . .
C(10) H(12) 0.950 no . .
C(11) H(13) 0.950 no . .
C(11) H(14) 0.950 no . .
C(11) H(15) 0.950 no . .
C(12) H(16) 0.950 no . .
C(15) H(17) 0.950 no . .

loop_
_geom_contact_atom_site_label_1
_geom_contact_atom_site_label_2
_geom_contact_distance
_geom_contact_publ_flag
_geom_contact_site_symmetry_1
_geom_contact_site_symmetry_2
N(1) N(1) 3.196(9) ? . 2_766
N(1) C(1) 3.596(8) ? . 2_766
N(1) C(10) 3.488(8) ? . 2_766
N(2) C(12) 3.117(6) ? . 1_665
N(3) C(12) 3.405(6) ? . 1_655
N(4) C(2) 3.306(8) ? . 2_767
N(4) C(3) 3.516(6) ? . 2_767
N(4) C(15) 3.496(7) ? . .
N(4) C(17) 3.492(6) ? . .
N(4) C(18) 2.573(6) ? . .
N(4) C(20) 3.549(6) ? . .
N(4) C(20) 3.489(7) ? . 2_657
N(5) C(12) 3.460(6) ? . .
N(5) C(14) 3.553(6) ? . 2_667
N(5) C(15) 3.487(6) ? . 1_455
N(5) C(17) 2.572(6) ? . .
N(5) C(18) 3.494(6) ? . .
N(5) C(19) 3.564(6) ? . .
C(1) N(1) 3.596(8) ? . 2_766
C(1) C(11) 3.598(7) ? . 1_655
C(2) N(4) 3.306(8) ? . 2_767
C(3) N(4) 3.516(6) ? . 2_767
C(10) N(1) 3.488(8) ? . 2_766
C(11) C(1) 3.598(7) ? . 1_455
C(12) N(2) 3.117(6) ? . 1_445
C(12) N(3) 3.405(6) ? . 1_455
C(12) N(5) 3.460(6) ? . .
C(12) C(17) 1.378(5) ? . .
C(12) C(18) 2.408(5) ? . .
C(12) C(20) 2.442(6) ? . .
C(13) C(17) 2.416(6) ? . .
C(13) C(18) 2.818(6) ? . .
C(14) N(5) 3.553(6) ? . 2_667
C(14) C(17) 2.744(6) ? . .
C(14) C(18) 2.385(6) ? . .
C(15) N(4) 3.496(7) ? . .
C(15) N(5) 3.487(6) ? . 1_655
C(15) C(17) 2.396(5) ? . .
C(15) C(18) 1.386(6) ? . .
C(15) C(19) 2.468(7) ? . .
C(17) N(4) 3.492(6) ? . .
C(17) N(5) 2.572(6) ? . .
C(17) C(12) 1.378(5) ? . .
C(17) C(13) 2.416(6) ? . .
C(17) C(14) 2.744(6) ? . .
C(17) C(15) 2.396(5) ? . .
C(17) C(19) 2.469(6) ? . .
C(18) N(4) 2.573(6) ? . .
C(18) N(5) 3.494(6) ? . .
C(18) C(12) 2.408(5) ? . .
C(18) C(13) 2.818(6) ? . .
C(18) C(14) 2.385(6) ? . .
C(18) C(15) 1.386(6) ? . .
C(18) C(20) 2.461(6) ? . .
C(19) N(5) 3.564(6) ? . .
C(19) C(15) 2.468(7) ? . .
C(19) C(17) 2.469(6) ? . .
C(19) C(20) 2.848(6) ? . .
C(20) N(4) 3.549(6) ? . .
C(20) N(4) 3.489(7) ? . 2_657
C(20) C(12) 2.442(6) ? . .
C(20) C(18) 2.461(6) ? . .
C(20) C(19) 2.848(6) ? . .
N(1) H(2) 3.210 ? . 2_776
N(1) H(8) 3.356 ? . 2_766
N(1) H(10) 3.582 ? . 2_766
N(1) H(12) 2.683 ? . 2_766
N(1) H(14) 2.915 ? . 2_666
N(1) H(15) 3.136 ? . 1_655
N(2) H(4) 2.932 ? . 2_776
N(2) H(11) 3.149 ? . 1_665
N(2) H(14) 3.084 ? . 1_665
N(2) H(16) 2.850 ? . 1_665
N(3) H(13) 2.775 ? . 1_655
N(3) H(16) 2.536 ? . 1_655
N(3) H(17) 3.143 ? . 2_767
N(4) H(1) 2.839 ? . 2_767
N(4) H(7) 3.577 ? . 2_767
N(4) H(9) 3.165 ? . 2_667
N(4) H(13) 3.147 ? . 2_667
N(4) H(17) 3.472 ? . .
N(5) H(5) 2.918 ? . 2_667
N(5) H(7) 3.081 ? . 1_445
N(5) H(9) 3.110 ? . 2_667
N(5) H(16) 3.403 ? . .
N(5) H(17) 2.586 ? . 1_455
C(1) H(13) 3.592 ? . 1_655
C(1) H(14) 3.498 ? . 2_666
C(1) H(15) 2.981 ? . 1_655
C(2) H(4) 3.235 ? . 2_776
C(3) H(13) 3.564 ? . 1_655
C(3) H(15) 3.397 ? . 1_655
C(5) H(10) 3.591 ? . 2_666
C(5) H(11) 3.236 ? . 1_565
C(7) H(10) 3.470 ? . 2_666
C(10) H(2) 3.118 ? . 1_545
C(10) H(3) 3.566 ? . 2_666
C(11) H(1) 3.296 ? . 1_455
C(14) H(6) 3.294 ? . 1_545
C(15) H(6) 3.186 ? . 1_545
C(16) H(16) 3.473 ? . 1_655
C(16) H(17) 3.374 ? . 2_767
C(17) H(16) 2.018 ? . .
C(17) H(17) 3.257 ? . .
C(18) H(16) 3.261 ? . .
C(18) H(17) 2.033 ? . .
C(19) H(1) 3.553 ? . 2_767
C(19) H(9) 3.486 ? . 2_667
C(19) H(13) 3.373 ? . 2_667
C(19) H(17) 2.638 ? . .
C(20) H(7) 3.429 ? . 1_445
C(20) H(9) 3.455 ? . 2_667
C(20) H(16) 2.592 ? . .
C(20) H(17) 3.486 ? . 1_455
H(1) N(4) 2.839 ? . 2_767
H(1) C(11) 3.296 ? . 1_655
H(1) C(19) 3.553 ? . 2_767
H(1) H(13) 2.797 ? . 1_655
H(1) H(15) 2.974 ? . 1_655
H(2) N(1) 3.210 ? . 2_776
H(2) C(10) 3.118 ? . 1_565
H(2) H(10) 3.551 ? . 1_565
H(2) H(11) 2.534 ? . 1_565
H(2) H(12) 2.892 ? . 1_565
H(3) C(10) 3.566 ? . 2_666
H(3) H(3) 3.411 ? . 2_676
H(3) H(10) 2.961 ? . 2_666
H(3) H(11) 3.097 ? . 1_565
H(3) H(11) 3.304 ? . 2_666
H(4) N(2) 2.932 ? . 2_776
H(4) C(2) 3.235 ? . 2_776
H(4) H(10) 3.446 ? . 2_666
H(4) H(14) 3.383 ? . 2_666
H(5) N(5) 2.918 ? . 2_667
H(6) C(14) 3.294 ? . 1_565
H(6) C(15) 3.186 ? . 1_565
H(6) H(11) 3.257 ? . 1_565
H(6) H(17) 3.297 ? . 1_565
H(7) N(4) 3.577 ? . 2_767
H(7) N(5) 3.081 ? . 1_665
H(7) C(20) 3.429 ? . 1_665
H(7) H(17) 3.385 ? . 1_565
H(8) N(1) 3.356 ? . 2_766
H(8) H(10) 2.997 ? . 2_666
H(8) H(14) 3.168 ? . 2_666
H(8) H(15) 3.550 ? . 2_666
H(9) N(4) 3.165 ? . 2_667
H(9) N(5) 3.110 ? . 2_667
H(9) C(19) 3.486 ? . 2_667
H(9) C(20) 3.455 ? . 2_667
H(10) N(1) 3.582 ? . 2_766
H(10) C(5) 3.591 ? . 2_666
H(10) C(7) 3.470 ? . 2_666
H(10) H(2) 3.551 ? . 1_545
H(10) H(3) 2.961 ? . 2_666
H(10) H(4) 3.446 ? . 2_666
H(10) H(8) 2.997 ? . 2_666
H(10) H(10) 3.088 ? . 2_666
H(10) H(15) 3.070 ? . 2_666
H(11) N(2) 3.149 ? . 1_445
H(11) C(5) 3.236 ? . 1_545
H(11) H(2) 2.534 ? . 1_545
H(11) H(3) 3.097 ? . 1_545
H(11) H(3) 3.304 ? . 2_666
H(11) H(6) 3.257 ? . 1_545
H(12) N(1) 2.683 ? . 2_766
H(12) H(2) 2.892 ? . 1_545
H(12) H(15) 3.598 ? . 2_666
H(13) N(3) 2.775 ? . 1_455
H(13) N(4) 3.147 ? . 2_667
H(13) C(1) 3.592 ? . 1_455
H(13) C(3) 3.564 ? . 1_455
H(13) C(19) 3.373 ? . 2_667
H(13) H(1) 2.797 ? . 1_455
H(14) N(1) 2.915 ? . 2_666
H(14) N(2) 3.084 ? . 1_445
H(14) C(1) 3.498 ? . 2_666
H(14) H(4) 3.383 ? . 2_666
H(14) H(8) 3.168 ? . 2_666
H(15) N(1) 3.136 ? . 1_455
H(15) C(1) 2.981 ? . 1_455
H(15) C(3) 3.397 ? . 1_455
H(15) H(1) 2.974 ? . 1_455
H(15) H(8) 3.550 ? . 2_666
H(15) H(10) 3.070 ? . 2_666
H(15) H(12) 3.598 ? . 2_666
H(16) N(2) 2.850 ? . 1_445
H(16) N(3) 2.536 ? . 1_455
H(16) N(5) 3.403 ? . .
H(16) C(16) 3.473 ? . 1_455
H(16) C(17) 2.018 ? . .
H(16) C(18) 3.261 ? . .
H(16) C(20) 2.592 ? . .
H(17) N(3) 3.143 ? . 2_767
H(17) N(4) 3.472 ? . .
H(17) N(5) 2.586 ? . 1_655
H(17) C(16) 3.374 ? . 2_767
H(17) C(17) 3.257 ? . .
H(17) C(18) 2.033 ? . .
H(17) C(19) 2.638 ? . .
H(17) C(20) 3.486 ? . 1_655
H(17) H(6) 3.297 ? . 1_545
H(17) H(7) 3.385 ? . 1_545

loop_
_geom_torsion_atom_site_label_1
_geom_torsion_atom_site_label_2
_geom_torsion_atom_site_label_3
_geom_torsion_atom_site_label_4
_geom_torsion
_geom_torsion_publ_flag
_geom_torsion_site_symmetry_1
_geom_torsion_site_symmetry_2
_geom_torsion_site_symmetry_3
_geom_torsion_site_symmetry_4
N(1) C(1) C(3) C(2) -52(41) ? . . . .
N(1) C(1) C(3) C(4) 72(41) ? . . . .
N(2) C(2) C(3) C(1) 19(15) ? . . . .
N(2) C(2) C(3) C(4) -105(15) ? . . . .
C(1) C(3) C(4) C(5) -56.1(5) ? . . . .
C(1) C(3) C(4) C(6) -177.7(4) ? . . . .
C(1) C(3) C(4) C(7) 61.0(5) ? . . . .
C(2) C(3) C(4) C(5) 65.3(5) ? . . . .
C(2) C(3) C(4) C(6) -56.3(5) ? . . . .
C(2) C(3) C(4) C(7) -177.6(4) ? . . . .
C(3) C(4) C(7) C(8) 129.1(5) ? . . . .
C(5) C(4) C(7) C(8) -112.9(5) ? . . . .
C(6) C(4) C(7) C(8) 9.7(7) ? . . . .
C(4) C(7) C(8) C(9) 175.2(4) ? . . . .
C(7) C(8) C(9) C(10) 18.9(6) ? . . . .
C(7) C(8) C(9) C(11) -100.6(5) ? . . . .
C(7) C(8) C(9) C(13) 139.0(4) ? . . . .
C(8) C(9) C(13) C(12) 126.4(3) ? . . . .
C(8) C(9) C(13) C(14) -56.2(5) ? . . . .
C(10) C(9) C(13) C(12) -109.4(4) ? . . . .
C(10) C(9) C(13) C(14) 67.9(4) ? . . . .
C(11) C(9) C(13) C(12) 8.7(5) ? . . . .
C(11) C(9) C(13) C(14) -174.0(3) ? . . . .
C(13) C(12) C(17) C(18) 1.3(5) ? . . . .
C(13) C(12) C(17) C(20) 179.4(3) ? . . . .
C(17) C(12) C(13) C(9) 174.3(3) ? . . . .
C(17) C(12) C(13) C(14) -3.1(5) ? . . . .
C(9) C(13) C(14) C(15) -174.4(3) ? . . . .
C(9) C(13) C(14) C(16) 6.6(6) ? . . . .
C(12) C(13) C(14) C(15) 3.0(5) ? . . . .
C(12) C(13) C(14) C(16) -176.0(3) ? . . . .
C(13) C(14) C(15) C(18) -1.0(6) ? . . . .
C(13) C(14) C(16) N(3) 155(5) ? . . . .
C(15) C(14) C(16) N(3) -24(5) ? . . . .
C(16) C(14) C(15) C(18) 178.0(4) ? . . . .
C(14) C(15) C(18) C(17) -1.0(6) ? . . . .
C(14) C(15) C(18) C(19) 178.8(4) ? . . . .
C(12) C(17) C(18) C(15) 0.8(5) ? . . . .
C(12) C(17) C(18) C(19) -178.9(3) ? . . . .
C(12) C(17) C(20) N(5) -35(16) ? . . . .
C(18) C(17) C(20) N(5) 143(16) ? . . . .
C(20) C(17) C(18) C(15) -177.3(3) ? . . . .
C(20) C(17) C(18) C(19) 3.0(5) ? . . . .
C(15) C(18) C(19) N(4) 121(131) ? . . . .
C(17) C(18) C(19) N(4) -59(131) ? . . . .

loop_
_cod_related_entry_id
_cod_related_entry_database
_cod_related_entry_code
1 ChemSpider 30658788
